data_7008253
loop_
_publ_author_name
'Konarev, Dmitri V.'
'Kovalevsky, Andrey Y.'
'Lopatin, Dmitri V.'
'Umrikhin, Alexey V.'
'Yudanova, Evgeniya I.'
'Coppens, Philip'
'Lyubovskaya, Rimma N.'
'Saito, Gunzi'

_publ_section_title
;
 Synthesis, crystal structure and photoconductivity of the first
 [60]fullerene complex with metal diethyldithiocarbamate:
 {CuII(dedtc)2}2.C60.
;
_journal_issue 10
_journal_name_full 'Dalton transactions (Cambridge, England : 2003)'
_journal_page_first 1821
_journal_page_last 1825
_journal_paper_doi 10.1039/b500314h
_journal_year 2005
_chemical_formula_sum 'C80 H40 Cu2 N4 S8'
_chemical_formula_weight 1440.72
_chemical_name_systematic
;
?
;
_space_group_IT_number 14
_symmetry_cell_setting monoclinic
_symmetry_space_group_name_Hall '-P 2ybc'
_symmetry_space_group_name_H-M 'P 1 21/c 1'
_atom_sites_solution_hydrogens geom
_atom_sites_solution_primary direct
_atom_sites_solution_secondary difmap
_audit_creation_method SHELXL-97
_cell_angle_alpha 90.00
_cell_angle_beta 102.504(2)
_cell_angle_gamma 90.00
_cell_formula_units_Z 2
_cell_length_a 16.1948(8)
_cell_length_b 10.2552(5)
_cell_length_c 17.2192(9)
_cell_measurement_reflns_used ****
_cell_measurement_temperature 90(2)
_cell_measurement_theta_max 26.99
_cell_measurement_theta_min 2.33
_cell_volume 2791.9(2)
_computing_cell_refinement 'Bruker SMART'
_computing_data_collection 'Bruker SMART'
_computing_data_reduction 'Bruker SAINT'
_computing_molecular_graphics 'Bruker SHELXTL'
_computing_publication_material 'Bruker SHELXTL'
_computing_structure_refinement 'SHELXL-97 (Sheldrick, 1997)'
_computing_structure_solution 'SHELXS-97 (Sheldrick, 1990)'
_diffrn_ambient_temperature 90(2)
_diffrn_measured_fraction_theta_full 0.925
_diffrn_measured_fraction_theta_max 0.925
_diffrn_measurement_device_type 'CCD area detector'
_diffrn_measurement_method 'phi and omega scans'
_diffrn_radiation_monochromator graphite
_diffrn_radiation_source 'fine-focus sealed tube'
_diffrn_radiation_type MoK\a
_diffrn_radiation_wavelength 0.71073
_diffrn_reflns_av_R_equivalents 0.0355
_diffrn_reflns_av_sigmaI/netI 0.0324
_diffrn_reflns_limit_h_max 20
_diffrn_reflns_limit_h_min -17
_diffrn_reflns_limit_k_max 11
_diffrn_reflns_limit_k_min -13
_diffrn_reflns_limit_l_max 18
_diffrn_reflns_limit_l_min -21
_diffrn_reflns_number 25977
_diffrn_reflns_theta_full 27.06
_diffrn_reflns_theta_max 27.06
_diffrn_reflns_theta_min 2.37
_exptl_absorpt_coefficient_mu 1.120
_exptl_absorpt_correction_T_max 0.7670
_exptl_absorpt_correction_T_min 0.6628
_exptl_absorpt_correction_type none
_exptl_crystal_density_diffrn 1.714
_exptl_crystal_density_meas 0
_exptl_crystal_density_method 'not measured'
_exptl_crystal_F_000 1468
_exptl_crystal_size_max 0.40
_exptl_crystal_size_mid 0.30
_exptl_crystal_size_min 0.25
_refine_diff_density_max 1.134
_refine_diff_density_min -0.574
_refine_diff_density_rms 0.091
_refine_ls_extinction_coef 0.0094(4)
_refine_ls_extinction_expression Fc^*^=kFc[1+0.001xFc^2^\l^3^/sin(2\q)]^-1/4^
_refine_ls_extinction_method SHELXL
_refine_ls_goodness_of_fit_ref 1.082
_refine_ls_hydrogen_treatment mixed
_refine_ls_matrix_type full
_refine_ls_number_parameters 425
_refine_ls_number_reflns 5683
_refine_ls_number_restraints 0
_refine_ls_restrained_S_all 1.082
_refine_ls_R_factor_all 0.0469
_refine_ls_R_factor_gt 0.0404
_refine_ls_shift/su_max 0.001
_refine_ls_shift/su_mean 0.000
_refine_ls_structure_factor_coef Fsqd
_refine_ls_weighting_details 'calc w=1/[\s^2^(Fo^2^)+(0.0341P)^2^+8.2311P] where P=(Fo^2^+2Fc^2^)/3'
_refine_ls_weighting_scheme calc
_refine_ls_wR_factor_gt 0.1027
_refine_ls_wR_factor_ref 0.1064
_reflns_number_gt 4983
_reflns_number_total 5683
_reflns_threshold_expression >2sigma(I)
_cod_data_source_file b500314h.txt
_cod_data_source_block cus4c60a
_cod_depositor_comments
;
The following automatic conversions were performed:
'_symmetry_cell_setting' value 'Monoclinic' changed to 'monoclinic'
according to '/home/saulius/struct/CIF-dictionaries/cif_core.dic'
dictionary named 'cif_core.dic' version 2.4.1 from 2010-06-29.

Automatic conversion script
Id: cif_fix_enum 1527 2010-12-29 10:47:43Z saulius 
;
_cod_original_sg_symbol_H-M P2(1)/c
_cod_database_code 7008253

loop_
_symmetry_equiv_pos_as_xyz
'x, y, z'
'-x, y+1/2, -z+1/2'
'-x, -y, -z'
'x, -y-1/2, z-1/2'

loop_
_atom_site_label
_atom_site_type_symbol
_atom_site_fract_x
_atom_site_fract_y
_atom_site_fract_z
_atom_site_U_iso_or_equiv
_atom_site_adp_type
_atom_site_occupancy
_atom_site_symmetry_multiplicity
_atom_site_calc_flag
_atom_site_refinement_flags
_atom_site_disorder_assembly
_atom_site_disorder_group
Cu1 Cu 0.07888(2) 0.49329(3) 0.44368(2) 0.01367(12) Uani 1 1 d . . .
S1 S 0.07896(4) 0.72101(7) 0.44296(4) 0.01470(17) Uani 1 1 d . . .
S2 S 0.11010(5) 0.54523(7) 0.57674(5) 0.01469(17) Uani 1 1 d . . .
S3 S 0.08841(4) 0.44141(7) 0.31610(4) 0.01419(17) Uani 1 1 d . . .
S4 S 0.09666(4) 0.26858(7) 0.44921(4) 0.01440(17) Uani 1 1 d . . .
N1 N 0.13959(16) 0.8011(2) 0.59383(15) 0.0155(5) Uani 1 1 d . . .
N2 N 0.11060(15) 0.1844(2) 0.30428(15) 0.0145(5) Uani 1 1 d . . .
C1 C 0.11229(17) 0.7042(3) 0.54442(18) 0.0133(6) Uani 1 1 d . . .
C2 C 0.13612(19) 0.9384(3) 0.56685(19) 0.0173(6) Uani 1 1 d . . .
H2A H 0.1166 0.9942 0.6062 0.021 Uiso 1 1 calc R . .
H2B H 0.0947 0.9464 0.5155 0.021 Uiso 1 1 calc R . .
C3 C 0.2222(2) 0.9856(3) 0.5567(2) 0.0226(7) Uani 1 1 d . . .
H3A H 0.2179 1.0767 0.5392 0.034 Uiso 1 1 calc R . .
H3B H 0.2410 0.9318 0.5168 0.034 Uiso 1 1 calc R . .
H3C H 0.2631 0.9787 0.6076 0.034 Uiso 1 1 calc R . .
C4 C 0.17553(19) 0.7795(3) 0.67915(19) 0.0190(7) Uani 1 1 d . . .
H4A H 0.2144 0.8520 0.7000 0.023 Uiso 1 1 calc R . .
H4B H 0.2087 0.6976 0.6859 0.023 Uiso 1 1 calc R . .
C5 C 0.1070(2) 0.7712(3) 0.72647(19) 0.0196(7) Uani 1 1 d . . .
H5A H 0.1329 0.7572 0.7828 0.029 Uiso 1 1 calc R . .
H5B H 0.0691 0.6983 0.7067 0.029 Uiso 1 1 calc R . .
H5C H 0.0746 0.8526 0.7205 0.029 Uiso 1 1 calc R . .
C6 C 0.10076(16) 0.2832(3) 0.35060(18) 0.0132(6) Uani 1 1 d . . .
C7 C 0.10230(19) 0.2026(3) 0.21842(19) 0.0183(6) Uani 1 1 d . . .
H7A H 0.0575 0.2681 0.1996 0.022 Uiso 1 1 calc R . .
H7B H 0.0833 0.1192 0.1913 0.022 Uiso 1 1 calc R . .
C8 C 0.1823(2) 0.2461(3) 0.1934(2) 0.0225(7) Uani 1 1 d . . .
H8A H 0.1709 0.2554 0.1354 0.034 Uiso 1 1 calc R . .
H8B H 0.2268 0.1810 0.2103 0.034 Uiso 1 1 calc R . .
H8C H 0.2008 0.3301 0.2183 0.034 Uiso 1 1 calc R . .
C9 C 0.12294(19) 0.0501(3) 0.3351(2) 0.0181(6) Uani 1 1 d . . .
H9A H 0.0803 -0.0075 0.3020 0.022 Uiso 1 1 calc R . .
H9B H 0.1138 0.0480 0.3901 0.022 Uiso 1 1 calc R . .
C10 C 0.2107(2) -0.0015(3) 0.3349(2) 0.0278(8) Uani 1 1 d . . .
H10A H 0.2161 -0.0906 0.3561 0.042 Uiso 1 1 calc R . .
H10B H 0.2531 0.0545 0.3683 0.042 Uiso 1 1 calc R . .
H10C H 0.2195 -0.0018 0.2804 0.042 Uiso 1 1 calc R . .
C11 C 0.58332(19) 0.2769(3) 0.65426(19) 0.0189(6) Uani 1 1 d . . .
C12 C 0.6015(2) 0.5019(3) 0.70386(18) 0.0177(7) Uani 1 1 d . . .
C13 C 0.4221(2) 0.5016(3) 0.6770(2) 0.0194(7) Uani 1 1 d . . .
C14 C 0.69210(18) 0.6707(3) 0.5619(2) 0.0190(7) Uani 1 1 d . . .
C15 C 0.4679(2) 0.6240(3) 0.68290(19) 0.0189(7) Uani 1 1 d . . .
C16 C 0.34515(19) 0.5162(3) 0.6166(2) 0.0182(7) Uani 1 1 d . . .
C17 C 0.30335(18) 0.5859(3) 0.37672(19) 0.0190(7) Uani 1 1 d . . .
C18 C 0.5982(2) 0.7154(3) 0.65291(19) 0.0203(7) Uani 1 1 d . . .
C19 C 0.34883(19) 0.7086(3) 0.3830(2) 0.0199(7) Uani 1 1 d . . .
C20 C 0.67246(19) 0.5169(3) 0.6654(2) 0.0197(7) Uani 1 1 d . . .
C21 C 0.43485(19) 0.2767(3) 0.63157(19) 0.0179(6) Uani 1 1 d . . .
C22 C 0.4599(2) 0.8016(3) 0.5851(2) 0.0193(7) Uani 1 1 d . . .
C23 C 0.4662(2) 0.3841(3) 0.68436(19) 0.0185(7) Uani 1 1 d . . .
C24 C 0.49265(19) 0.7903(3) 0.3873(2) 0.0187(7) Uani 1 1 d . . .
C25 C 0.5558(2) 0.6243(3) 0.69601(19) 0.0200(7) Uani 1 1 d . . .
C26 C 0.35650(19) 0.2388(3) 0.4947(2) 0.0190(7) Uani 1 1 d . . .
C27 C 0.35368(19) 0.7597(3) 0.4617(2) 0.0202(7) Uani 1 1 d . . .
C28 C 0.41894(19) 0.7149(3) 0.62606(19) 0.0189(7) Uani 1 1 d . . .
C29 C 0.5578(2) 0.3846(3) 0.69815(18) 0.0186(7) Uani 1 1 d . . .
C30 C 0.4972(2) 0.8400(3) 0.4629(2) 0.0186(7) Uani 1 1 d . . .
C31 C 0.5512(2) 0.8019(3) 0.5988(2) 0.0190(7) Uani 1 1 d . . .
C32 C 0.34293(19) 0.6476(3) 0.5854(2) 0.0187(7) Uani 1 1 d . . .
C33 C 0.5745(2) 0.8255(3) 0.5234(2) 0.0185(6) Uani 1 1 d . . .
C34 C 0.28236(17) 0.4371(3) 0.4824(2) 0.0185(7) Uani 1 1 d . . .
C35 C 0.67028(19) 0.6485(3) 0.63386(19) 0.0193(7) Uani 1 1 d . . .
C36 C 0.42657(19) 0.8250(3) 0.5012(2) 0.0190(7) Uani 1 1 d . . .
C37 C 0.31138(18) 0.6698(3) 0.5048(2) 0.0182(7) Uani 1 1 d . . .
C38 C 0.36087(19) 0.2906(3) 0.5736(2) 0.0188(7) Uani 1 1 d . . .
C39 C 0.31529(18) 0.4126(3) 0.56609(19) 0.0180(6) Uani 1 1 d . . .
C40 C 0.28011(17) 0.5624(3) 0.4522(2) 0.0191(7) Uani 1 1 d . . .

loop_
_atom_site_aniso_label
_atom_site_aniso_U_11
_atom_site_aniso_U_22
_atom_site_aniso_U_33
_atom_site_aniso_U_23
_atom_site_aniso_U_13
_atom_site_aniso_U_12
Cu1 0.01777(19) 0.01070(19) 0.0127(2) -0.00096(13) 0.00366(14) 0.00157(13)
S1 0.0191(3) 0.0119(3) 0.0126(4) 0.0001(3) 0.0023(3) 0.0005(3)
S2 0.0201(3) 0.0111(3) 0.0138(4) 0.0010(3) 0.0058(3) 0.0008(3)
S3 0.0175(3) 0.0113(3) 0.0137(4) -0.0001(3) 0.0033(3) 0.0007(3)
S4 0.0173(3) 0.0128(3) 0.0139(4) 0.0005(3) 0.0049(3) 0.0006(3)
N1 0.0225(12) 0.0114(12) 0.0130(14) -0.0004(10) 0.0044(10) -0.0013(10)
N2 0.0174(12) 0.0095(11) 0.0161(14) -0.0015(10) 0.0028(10) 0.0007(9)
C1 0.0133(12) 0.0142(14) 0.0137(16) -0.0023(11) 0.0057(11) 0.0010(10)
C2 0.0228(15) 0.0098(13) 0.0194(18) 0.0005(12) 0.0052(12) 0.0014(11)
C3 0.0250(16) 0.0167(15) 0.028(2) 0.0023(13) 0.0096(14) -0.0005(12)
C4 0.0179(14) 0.0196(15) 0.0185(18) -0.0027(13) 0.0019(12) -0.0020(11)
C5 0.0228(15) 0.0198(16) 0.0159(18) 0.0003(13) 0.0036(13) 0.0005(12)
C6 0.0083(12) 0.0142(14) 0.0169(16) 0.0002(12) 0.0023(11) 0.0004(10)
C7 0.0209(14) 0.0172(15) 0.0148(17) -0.0018(12) -0.0008(12) 0.0017(12)
C8 0.0267(16) 0.0237(16) 0.0177(18) -0.0011(14) 0.0060(13) 0.0010(13)
C9 0.0259(15) 0.0102(14) 0.0174(17) -0.0003(12) 0.0029(13) 0.0024(11)
C10 0.0242(16) 0.0171(16) 0.039(2) 0.0012(14) -0.0009(15) 0.0048(13)
C11 0.0229(15) 0.0178(15) 0.0141(17) 0.0078(12) 0.0001(12) 0.0046(12)
C12 0.0213(15) 0.0250(17) 0.0052(17) -0.0015(12) -0.0009(12) -0.0009(12)
C13 0.0247(15) 0.0229(16) 0.0140(18) -0.0006(12) 0.0116(13) -0.0011(12)
C14 0.0125(13) 0.0199(15) 0.0237(19) -0.0046(13) 0.0021(12) -0.0075(11)
C15 0.0268(16) 0.0204(16) 0.0112(17) -0.0060(12) 0.0080(13) -0.0007(12)
C16 0.0167(14) 0.0238(16) 0.0184(18) 0.0005(13) 0.0128(13) 0.0015(12)
C17 0.0122(13) 0.0231(16) 0.0186(18) 0.0074(13) -0.0033(12) 0.0032(11)
C18 0.0222(15) 0.0211(16) 0.0164(18) -0.0087(13) 0.0019(13) -0.0071(12)
C19 0.0160(14) 0.0201(15) 0.0214(19) 0.0064(13) -0.0007(12) 0.0065(12)
C20 0.0160(14) 0.0267(17) 0.0125(17) 0.0012(13) -0.0055(12) -0.0030(12)
C21 0.0230(15) 0.0157(15) 0.0172(17) 0.0056(12) 0.0089(13) -0.0022(12)
C22 0.0258(15) 0.0107(14) 0.0226(19) -0.0065(12) 0.0077(13) 0.0008(12)
C23 0.0240(15) 0.0224(16) 0.0102(17) 0.0054(12) 0.0064(12) -0.0017(12)
C24 0.0233(15) 0.0119(14) 0.0217(18) 0.0074(12) 0.0064(13) 0.0001(11)
C25 0.0277(16) 0.0211(16) 0.0107(17) -0.0053(12) 0.0035(13) -0.0040(12)
C26 0.0170(14) 0.0154(14) 0.0254(19) 0.0000(13) 0.0061(13) -0.0076(11)
C27 0.0179(14) 0.0164(15) 0.0264(19) 0.0042(13) 0.0053(13) 0.0091(12)
C28 0.0235(15) 0.0171(15) 0.0184(18) -0.0063(13) 0.0093(13) 0.0037(12)
C29 0.0253(16) 0.0230(16) 0.0068(16) 0.0047(12) 0.0016(12) 0.0014(12)
C30 0.0256(15) 0.0076(13) 0.0232(19) 0.0054(12) 0.0063(13) 0.0006(11)
C31 0.0241(15) 0.0118(14) 0.0213(18) -0.0077(12) 0.0051(13) -0.0053(12)
C32 0.0171(14) 0.0177(15) 0.0246(19) -0.0051(13) 0.0117(13) 0.0044(12)
C33 0.0240(15) 0.0091(13) 0.0223(18) -0.0013(12) 0.0047(13) -0.0056(11)
C34 0.0094(12) 0.0231(16) 0.0225(18) 0.0005(13) 0.0025(12) -0.0028(11)
C35 0.0169(14) 0.0218(16) 0.0172(18) -0.0035(13) -0.0008(12) -0.0067(12)
C36 0.0226(15) 0.0086(13) 0.0270(19) 0.0000(12) 0.0083(13) 0.0053(11)
C37 0.0135(13) 0.0170(15) 0.0247(19) 0.0001(13) 0.0058(12) 0.0057(11)
C38 0.0192(14) 0.0169(15) 0.0230(18) 0.0038(13) 0.0105(13) -0.0064(11)
C39 0.0137(13) 0.0218(15) 0.0218(18) 0.0007(13) 0.0112(12) -0.0030(11)
C40 0.0097(13) 0.0243(16) 0.0223(18) 0.0011(14) 0.0016(12) 0.0032(11)

loop_
_atom_type_symbol
_atom_type_description
_atom_type_scat_dispersion_real
_atom_type_scat_dispersion_imag
_atom_type_scat_source
C C 0.0033 0.0016 'International Tables Vol C Tables 4.2.6.8 and 6.1.1.4'
H H 0.0000 0.0000 'International Tables Vol C Tables 4.2.6.8 and 6.1.1.4'
N N 0.0061 0.0033 'International Tables Vol C Tables 4.2.6.8 and 6.1.1.4'
S S 0.1246 0.1234 'International Tables Vol C Tables 4.2.6.8 and 6.1.1.4'
Cu Cu 0.3201 1.2651 'International Tables Vol C Tables 4.2.6.8 and 6.1.1.4'

loop_
_geom_angle_atom_site_label_1
_geom_angle_atom_site_label_2
_geom_angle_atom_site_label_3
_geom_angle
_geom_angle_site_symmetry_1
_geom_angle_site_symmetry_3
_geom_angle_publ_flag
S3 Cu1 S2 163.84(3) . . ?
S3 Cu1 S4 77.06(3) . . ?
S2 Cu1 S4 100.98(3) . . ?
S3 Cu1 S1 103.07(3) . . ?
S2 Cu1 S1 76.90(3) . . ?
S4 Cu1 S1 173.00(3) . . ?
C1 S1 Cu1 83.96(10) . . ?
C1 S2 Cu1 85.00(10) . . ?
C6 S3 Cu1 85.13(10) . . ?
C6 S4 Cu1 84.47(10) . . ?
C1 N1 C4 122.2(3) . . ?
C1 N1 C2 121.9(3) . . ?
C4 N1 C2 115.8(2) . . ?
C6 N2 C7 121.0(3) . . ?
C6 N2 C9 121.6(3) . . ?
C7 N2 C9 117.2(2) . . ?
N1 C1 S1 124.5(2) . . ?
N1 C1 S2 122.1(2) . . ?
S1 C1 S2 113.47(16) . . ?
N1 C2 C3 111.4(2) . . ?
N1 C4 C5 111.5(2) . . ?
N2 C6 S4 124.4(2) . . ?
N2 C6 S3 122.3(2) . . ?
S4 C6 S3 113.33(17) . . ?
N2 C7 C8 115.2(3) . . ?
N2 C9 C10 112.3(3) . . ?
C19 C11 C29 120.1(3) 3_666 . ?
C19 C11 C24 119.4(3) 3_666 3_666 ?
C29 C11 C24 108.2(3) . 3_666 ?
C29 C12 C25 120.2(3) . . ?
C29 C12 C20 120.0(3) . . ?
C25 C12 C20 107.7(3) . . ?
C23 C13 C16 120.0(3) . . ?
C23 C13 C15 119.9(3) . . ?
C16 C13 C15 107.9(3) . . ?
C35 C14 C26 120.1(3) . 3_666 ?
C35 C14 C34 120.3(3) . 3_666 ?
C26 C14 C34 108.0(3) 3_666 3_666 ?
C25 C15 C13 120.2(3) . . ?
C25 C15 C28 119.7(3) . . ?
C13 C15 C28 108.2(3) . . ?
C39 C16 C13 119.9(3) . . ?
C39 C16 C32 120.1(3) . . ?
C13 C16 C32 108.2(3) . . ?
C20 C17 C40 120.1(3) 3_666 . ?
C20 C17 C19 120.2(3) 3_666 . ?
C40 C17 C19 107.7(3) . . ?
C31 C18 C35 120.1(3) . . ?
C31 C18 C25 120.1(3) . . ?
C35 C18 C25 107.7(3) . . ?
C11 C19 C27 120.4(3) 3_666 . ?
C11 C19 C17 119.7(3) 3_666 . ?
C27 C19 C17 108.0(3) . . ?
C17 C20 C35 119.9(3) 3_666 . ?
C17 C20 C12 120.0(3) 3_666 . ?
C35 C20 C12 108.1(3) . . ?
C38 C21 C23 120.2(3) . . ?
C38 C21 C24 119.9(3) . 3_666 ?
C23 C21 C24 108.0(3) . 3_666 ?
C28 C22 C31 120.1(3) . . ?
C28 C22 C36 119.8(3) . . ?
C31 C22 C36 108.0(3) . . ?
C13 C23 C21 119.9(3) . . ?
C13 C23 C29 119.9(3) . . ?
C21 C23 C29 108.2(3) . . ?
C30 C24 C11 120.2(3) . 3_666 ?
C30 C24 C21 120.1(3) . 3_666 ?
C11 C24 C21 107.7(3) 3_666 3_666 ?
C15 C25 C12 119.8(3) . . ?
C15 C25 C18 119.8(3) . . ?
C12 C25 C18 108.5(3) . . ?
C33 C26 C38 120.4(3) 3_666 . ?
C33 C26 C14 120.0(3) 3_666 3_666 ?
C38 C26 C14 107.8(3) . 3_666 ?
C36 C27 C19 120.0(3) . . ?
C36 C27 C37 120.0(3) . . ?
C19 C27 C37 108.4(3) . . ?
C22 C28 C32 120.5(3) . . ?
C22 C28 C15 120.1(3) . . ?
C32 C28 C15 107.5(3) . . ?
C12 C29 C11 120.0(3) . . ?
C12 C29 C23 120.1(3) . . ?
C11 C29 C23 108.0(3) . . ?
C24 C30 C36 120.2(3) . . ?
C24 C30 C33 119.9(3) . . ?
C36 C30 C33 107.8(3) . . ?
C18 C31 C22 120.1(3) . . ?
C18 C31 C33 119.8(3) . . ?
C22 C31 C33 108.0(3) . . ?
C37 C32 C16 119.8(3) . . ?
C37 C32 C28 119.5(3) . . ?
C16 C32 C28 108.2(3) . . ?
C26 C33 C31 120.0(3) 3_666 . ?
C26 C33 C30 119.8(3) 3_666 . ?
C31 C33 C30 108.0(3) . . ?
C40 C34 C39 120.6(3) . . ?
C40 C34 C14 119.7(3) . 3_666 ?
C39 C34 C14 107.8(3) . 3_666 ?
C14 C35 C18 120.0(3) . . ?
C14 C35 C20 119.9(3) . . ?
C18 C35 C20 108.0(3) . . ?
C27 C36 C30 119.8(3) . . ?
C27 C36 C22 119.9(3) . . ?
C30 C36 C22 108.2(3) . . ?
C32 C37 C27 120.3(3) . . ?
C32 C37 C40 120.3(3) . . ?
C27 C37 C40 107.8(3) . . ?
C21 C38 C39 119.8(3) . . ?
C21 C38 C26 119.8(3) . . ?
C39 C38 C26 108.3(3) . . ?
C16 C39 C38 120.3(3) . . ?
C16 C39 C34 119.6(3) . . ?
C38 C39 C34 108.1(3) . . ?
C34 C40 C37 119.7(3) . . ?
C34 C40 C17 120.0(3) . . ?
C37 C40 C17 108.1(3) . . ?

loop_
_geom_bond_atom_site_label_1
_geom_bond_atom_site_label_2
_geom_bond_distance
_geom_bond_site_symmetry_2
_geom_bond_publ_flag
Cu1 S3 2.2978(8) . ?
Cu1 S2 2.2994(9) . ?
Cu1 S4 2.3218(8) . ?
Cu1 S1 2.3354(8) . ?
S1 C1 1.722(3) . ?
S2 C1 1.725(3) . ?
S3 C6 1.724(3) . ?
S4 C6 1.720(3) . ?
N1 C1 1.321(4) . ?
N1 C4 1.475(4) . ?
N1 C2 1.480(4) . ?
N2 C6 1.320(4) . ?
N2 C7 1.467(4) . ?
N2 C9 1.474(4) . ?
C2 C3 1.521(4) . ?
C4 C5 1.516(4) . ?
C7 C8 1.519(4) . ?
C9 C10 1.516(4) . ?
C11 C19 1.395(4) 3_666 ?
C11 C29 1.448(4) . ?
C11 C24 1.456(4) 3_666 ?
C12 C29 1.388(4) . ?
C12 C25 1.448(4) . ?
C12 C20 1.454(4) . ?
C13 C23 1.392(4) . ?
C13 C16 1.448(5) . ?
C13 C15 1.451(4) . ?
C14 C35 1.379(5) . ?
C14 C26 1.448(5) 3_666 ?
C14 C34 1.453(4) 3_666 ?
C15 C25 1.393(4) . ?
C15 C28 1.456(5) . ?
C16 C39 1.392(5) . ?
C16 C32 1.448(4) . ?
C17 C20 1.384(5) 3_666 ?
C17 C40 1.449(5) . ?
C17 C19 1.450(4) . ?
C18 C31 1.388(5) . ?
C18 C35 1.451(4) . ?
C18 C25 1.454(4) . ?
C19 C11 1.395(4) 3_666 ?
C19 C27 1.439(5) . ?
C20 C17 1.384(5) 3_666 ?
C20 C35 1.453(4) . ?
C21 C38 1.391(4) . ?
C21 C23 1.449(4) . ?
C21 C24 1.456(4) 3_666 ?
C22 C28 1.389(4) . ?
C22 C31 1.446(4) . ?
C22 C36 1.448(5) . ?
C23 C29 1.451(4) . ?
C24 C30 1.385(5) . ?
C24 C11 1.456(4) 3_666 ?
C24 C21 1.456(4) 3_666 ?
C26 C33 1.390(4) 3_666 ?
C26 C38 1.446(5) . ?
C26 C14 1.448(5) 3_666 ?
C27 C36 1.399(5) . ?
C27 C37 1.445(4) . ?
C28 C32 1.452(4) . ?
C30 C36 1.447(4) . ?
C30 C33 1.453(4) . ?
C31 C33 1.449(5) . ?
C32 C37 1.391(5) . ?
C33 C26 1.390(4) 3_666 ?
C34 C40 1.384(5) . ?
C34 C39 1.446(5) . ?
C34 C14 1.453(4) 3_666 ?
C37 C40 1.446(5) . ?
C38 C39 1.445(4) . ?

loop_
_geom_torsion_atom_site_label_1
_geom_torsion_atom_site_label_2
_geom_torsion_atom_site_label_3
_geom_torsion_atom_site_label_4
_geom_torsion
_geom_torsion_site_symmetry_1
_geom_torsion_site_symmetry_2
_geom_torsion_site_symmetry_3
_geom_torsion_site_symmetry_4
_geom_torsion_publ_flag
S3 Cu1 S1 C1 -158.21(9) . . . . ?
S2 Cu1 S1 C1 5.20(9) . . . . ?
S4 Cu1 S1 C1 -68.0(3) . . . . ?
S3 Cu1 S2 C1 86.62(14) . . . . ?
S4 Cu1 S2 C1 167.99(9) . . . . ?
S1 Cu1 S2 C1 -5.18(9) . . . . ?
S2 Cu1 S3 C6 84.20(14) . . . . ?
S4 Cu1 S3 C6 -0.59(9) . . . . ?
S1 Cu1 S3 C6 172.23(9) . . . . ?
S3 Cu1 S4 C6 0.59(9) . . . . ?
S2 Cu1 S4 C6 -163.01(9) . . . . ?
S1 Cu1 S4 C6 -91.3(3) . . . . ?
C4 N1 C1 S1 -173.6(2) . . . . ?
C2 N1 C1 S1 6.2(4) . . . . ?
C4 N1 C1 S2 4.3(4) . . . . ?
C2 N1 C1 S2 -175.9(2) . . . . ?
Cu1 S1 C1 N1 170.7(3) . . . . ?
Cu1 S1 C1 S2 -7.37(13) . . . . ?
Cu1 S2 C1 N1 -170.6(2) . . . . ?
Cu1 S2 C1 S1 7.47(13) . . . . ?
C1 N1 C2 C3 -101.6(3) . . . . ?
C4 N1 C2 C3 78.3(3) . . . . ?
C1 N1 C4 C5 -84.6(3) . . . . ?
C2 N1 C4 C5 95.5(3) . . . . ?
C7 N2 C6 S4 171.9(2) . . . . ?
C9 N2 C6 S4 -2.8(4) . . . . ?
C7 N2 C6 S3 -6.7(4) . . . . ?
C9 N2 C6 S3 178.7(2) . . . . ?
Cu1 S4 C6 N2 -179.5(2) . . . . ?
Cu1 S4 C6 S3 -0.83(13) . . . . ?
Cu1 S3 C6 N2 179.6(2) . . . . ?
Cu1 S3 C6 S4 0.84(13) . . . . ?
C6 N2 C7 C8 86.2(3) . . . . ?
C9 N2 C7 C8 -98.9(3) . . . . ?
C6 N2 C9 C10 -112.8(3) . . . . ?
C7 N2 C9 C10 72.4(3) . . . . ?
C23 C13 C15 C25 -0.2(5) . . . . ?
C16 C13 C15 C25 -142.5(3) . . . . ?
C23 C13 C15 C28 142.5(3) . . . . ?
C16 C13 C15 C28 0.2(3) . . . . ?
C23 C13 C16 C39 0.2(4) . . . . ?
C15 C13 C16 C39 142.5(3) . . . . ?
C23 C13 C16 C32 -142.6(3) . . . . ?
C15 C13 C16 C32 -0.3(3) . . . . ?
C20 C17 C19 C11 0.6(5) 3_666 . . 3_666 ?
C40 C17 C19 C11 143.2(3) . . . 3_666 ?
C20 C17 C19 C27 -142.5(3) 3_666 . . . ?
C40 C17 C19 C27 0.2(3) . . . . ?
C29 C12 C20 C17 -0.1(5) . . . 3_666 ?
C25 C12 C20 C17 -142.7(3) . . . 3_666 ?
C29 C12 C20 C35 142.5(3) . . . . ?
C25 C12 C20 C35 -0.1(3) . . . . ?
C16 C13 C23 C21 -0.2(4) . . . . ?
C15 C13 C23 C21 -138.0(3) . . . . ?
C16 C13 C23 C29 138.1(3) . . . . ?
C15 C13 C23 C29 0.3(5) . . . . ?
C38 C21 C23 C13 0.1(4) . . . . ?
C24 C21 C23 C13 142.8(3) 3_666 . . . ?
C38 C21 C23 C29 -142.5(3) . . . . ?
C24 C21 C23 C29 0.2(3) 3_666 . . . ?
C13 C15 C25 C12 -0.1(5) . . . . ?
C28 C15 C25 C12 -138.5(3) . . . . ?
C13 C15 C25 C18 138.4(3) . . . . ?
C28 C15 C25 C18 0.0(4) . . . . ?
C29 C12 C25 C15 0.2(5) . . . . ?
C20 C12 C25 C15 142.6(3) . . . . ?
C29 C12 C25 C18 -142.5(3) . . . . ?
C20 C12 C25 C18 0.0(3) . . . . ?
C31 C18 C25 C15 0.0(5) . . . . ?
C35 C18 C25 C15 -142.5(3) . . . . ?
C31 C18 C25 C12 142.7(3) . . . . ?
C35 C18 C25 C12 0.2(3) . . . . ?
C11 C19 C27 C36 0.3(4) 3_666 . . . ?
C17 C19 C27 C36 143.1(3) . . . . ?
C11 C19 C27 C37 -142.8(3) 3_666 . . . ?
C17 C19 C27 C37 -0.1(3) . . . . ?
C31 C22 C28 C32 -138.2(3) . . . . ?
C36 C22 C28 C32 0.0(4) . . . . ?
C31 C22 C28 C15 -0.1(4) . . . . ?
C36 C22 C28 C15 138.1(3) . . . . ?
C25 C15 C28 C22 0.0(4) . . . . ?
C13 C15 C28 C22 -142.8(3) . . . . ?
C25 C15 C28 C32 142.9(3) . . . . ?
C13 C15 C28 C32 0.1(3) . . . . ?
C25 C12 C29 C11 138.2(3) . . . . ?
C20 C12 C29 C11 0.3(5) . . . . ?
C25 C12 C29 C23 -0.1(5) . . . . ?
C20 C12 C29 C23 -138.0(3) . . . . ?
C19 C11 C29 C12 -0.7(5) 3_666 . . . ?
C24 C11 C29 C12 -142.5(3) 3_666 . . . ?
C19 C11 C29 C23 142.1(3) 3_666 . . . ?
C24 C11 C29 C23 0.3(3) 3_666 . . . ?
C13 C23 C29 C12 -0.2(5) . . . . ?
C21 C23 C29 C12 142.4(3) . . . . ?
C13 C23 C29 C11 -142.9(3) . . . . ?
C21 C23 C29 C11 -0.3(3) . . . . ?
C11 C24 C30 C36 0.3(4) 3_666 . . . ?
C21 C24 C30 C36 -137.8(3) 3_666 . . . ?
C11 C24 C30 C33 138.2(3) 3_666 . . . ?
C21 C24 C30 C33 0.1(4) 3_666 . . . ?
C35 C18 C31 C22 137.8(3) . . . . ?
C25 C18 C31 C22 -0.1(5) . . . . ?
C35 C18 C31 C33 -0.2(4) . . . . ?
C25 C18 C31 C33 -138.1(3) . . . . ?
C28 C22 C31 C18 0.1(4) . . . . ?
C36 C22 C31 C18 -142.4(3) . . . . ?
C28 C22 C31 C33 142.5(3) . . . . ?
C36 C22 C31 C33 0.0(3) . . . . ?
C39 C16 C32 C37 -0.4(4) . . . . ?
C13 C16 C32 C37 142.3(3) . . . . ?
C39 C16 C32 C28 -142.3(3) . . . . ?
C13 C16 C32 C28 0.4(3) . . . . ?
C22 C28 C32 C37 0.4(4) . . . . ?
C15 C28 C32 C37 -142.3(3) . . . . ?
C22 C28 C32 C16 142.4(3) . . . . ?
C15 C28 C32 C16 -0.3(3) . . . . ?
C18 C31 C33 C26 0.3(4) . . . 3_666 ?
C22 C31 C33 C26 -142.2(3) . . . 3_666 ?
C18 C31 C33 C30 142.6(3) . . . . ?
C22 C31 C33 C30 0.1(3) . . . . ?
C24 C30 C33 C26 -0.3(4) . . . 3_666 ?
C36 C30 C33 C26 142.2(3) . . . 3_666 ?
C24 C30 C33 C31 -142.6(3) . . . . ?
C36 C30 C33 C31 -0.1(3) . . . . ?
C26 C14 C35 C18 0.4(4) 3_666 . . . ?
C34 C14 C35 C18 -138.5(3) 3_666 . . . ?
C26 C14 C35 C20 138.6(3) 3_666 . . . ?
C34 C14 C35 C20 -0.3(4) 3_666 . . . ?
C31 C18 C35 C14 -0.1(4) . . . . ?
C25 C18 C35 C14 142.4(3) . . . . ?
C31 C18 C35 C20 -142.8(3) . . . . ?
C25 C18 C35 C20 -0.2(3) . . . . ?
C17 C20 C35 C14 0.2(4) 3_666 . . . ?
C12 C20 C35 C14 -142.5(3) . . . . ?
C17 C20 C35 C18 142.8(3) 3_666 . . . ?
C12 C20 C35 C18 0.2(3) . . . . ?
C19 C27 C36 C30 -0.5(4) . . . . ?
C37 C27 C36 C30 138.5(3) . . . . ?
C19 C27 C36 C22 -138.5(3) . . . . ?
C37 C27 C36 C22 0.5(4) . . . . ?
C24 C30 C36 C27 0.2(4) . . . . ?
C33 C30 C36 C27 -142.2(3) . . . . ?
C24 C30 C36 C22 142.5(3) . . . . ?
C33 C30 C36 C22 0.1(3) . . . . ?
C28 C22 C36 C27 -0.4(4) . . . . ?
C31 C22 C36 C27 142.2(3) . . . . ?
C28 C22 C36 C30 -142.7(3) . . . . ?
C31 C22 C36 C30 -0.1(3) . . . . ?
C16 C32 C37 C27 -138.0(3) . . . . ?
C28 C32 C37 C27 -0.3(4) . . . . ?
C16 C32 C37 C40 0.6(4) . . . . ?
C28 C32 C37 C40 138.3(3) . . . . ?
C36 C27 C37 C32 -0.1(4) . . . . ?
C19 C27 C37 C32 143.1(3) . . . . ?
C36 C27 C37 C40 -143.2(3) . . . . ?
C19 C27 C37 C40 -0.1(3) . . . . ?
C23 C21 C38 C39 0.0(4) . . . . ?
C24 C21 C38 C39 -138.3(3) 3_666 . . . ?
C23 C21 C38 C26 138.1(3) . . . . ?
C24 C21 C38 C26 -0.3(4) 3_666 . . . ?
C33 C26 C38 C21 0.5(4) 3_666 . . . ?
C14 C26 C38 C21 -142.4(3) 3_666 . . . ?
C33 C26 C38 C39 142.8(3) 3_666 . . . ?
C14 C26 C38 C39 -0.1(3) 3_666 . . . ?
C13 C16 C39 C38 -0.1(4) . . . . ?
C32 C16 C39 C38 138.3(3) . . . . ?
C13 C16 C39 C34 -138.2(3) . . . . ?
C32 C16 C39 C34 0.2(4) . . . . ?
C21 C38 C39 C16 0.0(4) . . . . ?
C26 C38 C39 C16 -142.3(3) . . . . ?
C21 C38 C39 C34 142.4(3) . . . . ?
C26 C38 C39 C34 0.1(3) . . . . ?
C40 C34 C39 C16 -0.1(4) . . . . ?
C14 C34 C39 C16 142.6(3) 3_666 . . . ?
C40 C34 C39 C38 -142.8(3) . . . . ?
C14 C34 C39 C38 0.0(3) 3_666 . . . ?
C39 C34 C40 C37 0.3(4) . . . . ?
C14 C34 C40 C37 -138.1(3) 3_666 . . . ?
C39 C34 C40 C17 138.3(3) . . . . ?
C14 C34 C40 C17 -0.1(4) 3_666 . . . ?
C32 C37 C40 C34 -0.5(4) . . . . ?
C27 C37 C40 C34 142.6(3) . . . . ?
C32 C37 C40 C17 -143.0(3) . . . . ?
C27 C37 C40 C17 0.2(3) . . . . ?
C20 C17 C40 C34 0.2(4) 3_666 . . . ?
C19 C17 C40 C34 -142.5(3) . . . . ?
C20 C17 C40 C37 142.5(3) 3_666 . . . ?
C19 C17 C40 C37 -0.2(3) . . . . ?
